data_4083200
loop_
_publ_author_name
'Wang, Zhe'
'Ng, Sin Wee Benny'
'Jiang, Lu'
'Leong, Wen Jin'
'Zhao, Jin'
'Hor, T. S. Andy'

_publ_section_title
;
 Cyclopentadienyl Molybdenum(II) N,C-Chelating Benzothiazole-Carbene
 Complexes: Synthesis, Structure, and Application in Cyclooctene
 Epoxidation Catalysis
;
_journal_issue 10
_journal_name_full Organometallics
_journal_page_first 2457
_journal_paper_doi 10.1021/om401128z
_journal_volume 33
_journal_year 2014
_chemical_formula_sum 'C20 H17 B F4 Mo N4 O2 S'
_chemical_formula_weight 560.19
_chemical_name_systematic
; 
 ? 
;
_space_group_IT_number 14
_symmetry_cell_setting monoclinic
_symmetry_space_group_name_Hall '-P 2ybc'
_symmetry_space_group_name_H-M 'P 1 21/c 1'
_atom_sites_solution_hydrogens geom
_atom_sites_solution_primary direct
_atom_sites_solution_secondary difmap
_audit_creation_method SHELXL-97
_cell_angle_alpha 90.00
_cell_angle_beta 107.9700(10)
_cell_angle_gamma 90.00
_cell_formula_units_Z 4
_cell_length_a 12.6206(7)
_cell_length_b 8.8393(5)
_cell_length_c 20.2483(11)
_cell_measurement_reflns_used 4607
_cell_measurement_temperature 100(2)
_cell_measurement_theta_max 27.51
_cell_measurement_theta_min 2.27
_cell_volume 2148.7(2)
_computing_cell_refinement 'Bruker SMART'
_computing_data_collection 'Bruker SMART'
_computing_data_reduction 'Bruker SAINT'
_computing_molecular_graphics 'Bruker SHELXTL'
_computing_publication_material 'Bruker SHELXTL'
_computing_structure_refinement 'SHELXL-97 (Sheldrick, 1997)'
_computing_structure_solution 'SHELXS-97 (Sheldrick, 1990)'
_diffrn_ambient_temperature 100(2)
_diffrn_measured_fraction_theta_full 0.999
_diffrn_measured_fraction_theta_max 0.999
_diffrn_measurement_device_type 'CCD area detector'
_diffrn_measurement_method 'phi and omega scans'
_diffrn_radiation_monochromator graphite
_diffrn_radiation_source 'fine-focus sealed tube'
_diffrn_radiation_type MoK\a
_diffrn_radiation_wavelength 0.71073
_diffrn_reflns_av_R_equivalents 0.0368
_diffrn_reflns_av_sigmaI/netI 0.0415
_diffrn_reflns_limit_h_max 13
_diffrn_reflns_limit_h_min -16
_diffrn_reflns_limit_k_max 11
_diffrn_reflns_limit_k_min -11
_diffrn_reflns_limit_l_max 26
_diffrn_reflns_limit_l_min -20
_diffrn_reflns_number 14738
_diffrn_reflns_theta_full 27.50
_diffrn_reflns_theta_max 27.50
_diffrn_reflns_theta_min 2.11
_exptl_absorpt_coefficient_mu 0.769
_exptl_absorpt_correction_T_max 0.9134
_exptl_absorpt_correction_T_min 0.7747
_exptl_absorpt_correction_type multi-scan
_exptl_absorpt_process_details 'Sadabs, (Sheldrick 2001)'
_exptl_crystal_colour Yellow
_exptl_crystal_density_diffrn 1.732
_exptl_crystal_density_meas ?
_exptl_crystal_density_method 'not measured'
_exptl_crystal_description Block
_exptl_crystal_F_000 1120
_exptl_crystal_size_max 0.35
_exptl_crystal_size_mid 0.12
_exptl_crystal_size_min 0.12
_refine_diff_density_max 1.113
_refine_diff_density_min -0.623
_refine_diff_density_rms 0.107
_refine_ls_extinction_method none
_refine_ls_goodness_of_fit_ref 1.094
_refine_ls_hydrogen_treatment constr
_refine_ls_matrix_type full
_refine_ls_number_parameters 300
_refine_ls_number_reflns 4918
_refine_ls_number_restraints 48
_refine_ls_restrained_S_all 1.092
_refine_ls_R_factor_all 0.0431
_refine_ls_R_factor_gt 0.0374
_refine_ls_shift/su_max 0.000
_refine_ls_shift/su_mean 0.000
_refine_ls_structure_factor_coef Fsqd
_refine_ls_weighting_details 'calc w=1/[\s^2^(Fo^2^)+(0.0465P)^2^+2.4178P] where P=(Fo^2^+2Fc^2^)/3'
_refine_ls_weighting_scheme calc
_refine_ls_wR_factor_gt 0.0897
_refine_ls_wR_factor_ref 0.0989
_reflns_number_gt 4394
_reflns_number_total 4918
_reflns_threshold_expression >2sigma(I)
_cod_data_source_file om401128z_si_001.cif
_cod_data_source_block c408
_cod_depositor_comments
;
The following automatic conversions were performed:

'_symmetry_cell_setting' value 'Monoclinic' changed to 'monoclinic'
according to
/usr/data/users/saulius/crontab/automatic-downloads/rss-feeds/ACS/lib/dictionaries/cif_core.dic
dictionary named 'cif_core.dic' version 2.4.2 from
2011-04-26.

'_exptl_absorpt_correction_type' value 'Multi-scan'
changed to 'multi-scan' according to
/usr/data/users/saulius/crontab/automatic-downloads/rss-feeds/ACS/lib/dictionaries/cif_core.dic
dictionary named 'cif_core.dic' version 2.4.2 from 2011-04-26.

Automatic conversion script
Id: cif_fix_values 2281 2013-09-26 08:29:07Z andrius 

 Adding full bibliography for 4083195--4083202.cif.

The following automatic conversions were performed:

'_exptl_crystal_density_meas' value 'Not measured' was changed to '?'
- the value is perceived as not measured.

Automatic conversion script
Id: cif_fix_values 3008 2015-01-20 13:52:24Z robertas 
;
_cod_original_sg_symbol_H-M P2(1)/c
_cod_database_code 4083200

loop_
_symmetry_equiv_pos_as_xyz
'x, y, z'
'-x, y+1/2, -z+1/2'
'-x, -y, -z'
'x, -y-1/2, z-1/2'

loop_
_atom_site_label
_atom_site_type_symbol
_atom_site_fract_x
_atom_site_fract_y
_atom_site_fract_z
_atom_site_U_iso_or_equiv
_atom_site_adp_type
_atom_site_occupancy
_atom_site_symmetry_multiplicity
_atom_site_calc_flag
_atom_site_refinement_flags
Mo1 Mo 0.362871(19) 0.70019(3) 0.103638(12) 0.01144(9) Uani 1 1 d .
S1 S 0.44817(6) 1.18859(7) 0.04624(4) 0.01550(15) Uani 1 1 d .
F1 F 0.27731(17) 0.1334(3) 0.22249(12) 0.0492(7) Uani 1 1 d DU
F2 F 0.14642(14) 0.04170(19) 0.12752(9) 0.0224(4) Uani 1 1 d DU
F3 F 0.11680(16) 0.2630(2) 0.17605(10) 0.0312(5) Uani 1 1 d DU
F4 F 0.2427(2) 0.2504(3) 0.11789(15) 0.0617(9) Uani 1 1 d DU
O1 O 0.25141(18) 0.4699(2) -0.01433(12) 0.0247(5) Uani 1 1 d .
O2 O 0.56641(19) 0.5338(2) 0.07880(12) 0.0249(5) Uani 1 1 d .
N1 N 0.44832(19) 0.9128(3) 0.09161(11) 0.0125(5) Uani 1 1 d .
N2 N 0.27654(19) 0.9848(3) 0.02064(12) 0.0140(5) Uani 1 1 d .
N3 N 0.1331(2) 0.8417(3) -0.00572(12) 0.0159(5) Uani 1 1 d .
N1S N 0.9798(3) 0.7141(4) 0.14962(19) 0.0422(8) Uani 1 1 d .
B1 B 0.1958(3) 0.1728(3) 0.16108(17) 0.0226(7) Uani 1 1 d D
C1 C 0.3707(3) 0.7876(3) 0.21543(15) 0.0196(6) Uani 1 1 d .
H1 H 0.3945 0.8909 0.2344 0.024 Uiso 1 1 calc R
C2 C 0.4415(3) 0.6605(4) 0.22133(15) 0.0188(6) Uani 1 1 d .
H2 H 0.5231 0.6575 0.2470 0.023 Uiso 1 1 calc R
C3 C 0.3741(3) 0.5343(3) 0.19113(15) 0.0189(6) Uani 1 1 d .
H3 H 0.3994 0.4267 0.1931 0.023 Uiso 1 1 calc R
C4 C 0.2621(2) 0.5853(3) 0.16662(15) 0.0181(6) Uani 1 1 d .
H4 H 0.1951 0.5198 0.1472 0.022 Uiso 1 1 calc R
C5 C 0.2606(3) 0.7415(4) 0.18212(15) 0.0192(6) Uani 1 1 d .
H5 H 0.1926 0.8061 0.1734 0.023 Uiso 1 1 calc R
C6 C 0.2944(2) 0.5553(3) 0.02893(16) 0.0185(6) Uani 1 1 d .
C7 C 0.4928(2) 0.6022(3) 0.08636(15) 0.0160(6) Uani 1 1 d .
C8 C 0.2410(2) 0.8426(3) 0.03169(14) 0.0137(5) Uani 1 1 d .
C9 C 0.1012(2) 0.9787(3) -0.04010(14) 0.0167(6) Uani 1 1 d .
H9 H 0.0291 1.0035 -0.0700 0.020 Uiso 1 1 calc R
C10 C 0.1915(2) 1.0699(3) -0.02326(14) 0.0162(6) Uani 1 1 d .
H10 H 0.1957 1.1709 -0.0383 0.019 Uiso 1 1 calc R
C11 C 0.0558(2) 0.7164(3) -0.00920(17) 0.0214(6) Uani 1 1 d .
H11A H 0.0688 0.6370 -0.0396 0.032 Uiso 1 1 calc R
H11B H -0.0210 0.7532 -0.0278 0.032 Uiso 1 1 calc R
H11C H 0.0677 0.6752 0.0375 0.032 Uiso 1 1 calc R
C12 C 0.3853(2) 1.0196(3) 0.05328(14) 0.0134(5) Uani 1 1 d .
C13 C 0.5588(2) 0.9646(3) 0.11889(14) 0.0138(5) Uani 1 1 d .
C14 C 0.6481(2) 0.8841(3) 0.16064(14) 0.0157(6) Uani 1 1 d .
H14 H 0.6389 0.7836 0.1746 0.019 Uiso 1 1 calc R
C15 C 0.7514(2) 0.9536(3) 0.18170(15) 0.0179(6) Uani 1 1 d .
H15 H 0.8138 0.8998 0.2105 0.022 Uiso 1 1 calc R
C16 C 0.7656(2) 1.1008(3) 0.16155(15) 0.0191(6) Uani 1 1 d .
H16 H 0.8375 1.1456 0.1767 0.023 Uiso 1 1 calc R
C17 C 0.6770(3) 1.1829(3) 0.11983(16) 0.0181(6) Uani 1 1 d .
H17 H 0.6864 1.2835 0.1061 0.022 Uiso 1 1 calc R
C18 C 0.5742(2) 1.1129(3) 0.09887(14) 0.0146(5) Uani 1 1 d .
C1S C 0.9520(3) 0.6141(4) 0.17544(19) 0.0285(7) Uani 1 1 d U
C2S C 0.9171(4) 0.4854(4) 0.2085(3) 0.0470(11) Uani 1 1 d U
H2S1 H 0.9469 0.3921 0.1950 0.070 Uiso 1 1 calc R
H2S2 H 0.8356 0.4804 0.1938 0.070 Uiso 1 1 calc R
H2S3 H 0.9455 0.4971 0.2591 0.070 Uiso 1 1 calc R

loop_
_atom_site_aniso_label
_atom_site_aniso_U_11
_atom_site_aniso_U_22
_atom_site_aniso_U_33
_atom_site_aniso_U_23
_atom_site_aniso_U_13
_atom_site_aniso_U_12
Mo1 0.01290(13) 0.00866(13) 0.01278(14) 0.00162(8) 0.00396(9) 0.00058(8)
S1 0.0173(3) 0.0104(3) 0.0184(4) 0.0035(2) 0.0048(3) 0.0002(3)
F1 0.0267(11) 0.0508(15) 0.0490(14) -0.0279(11) -0.0190(10) 0.0116(10)
F2 0.0217(9) 0.0167(9) 0.0241(9) -0.0054(7) 0.0000(7) -0.0036(7)
F3 0.0305(11) 0.0294(10) 0.0319(11) -0.0080(8) 0.0071(9) 0.0097(9)
F4 0.094(2) 0.0338(13) 0.088(2) -0.0287(13) 0.0731(18) -0.0346(14)
O1 0.0246(12) 0.0206(11) 0.0272(12) -0.0079(9) 0.0057(10) -0.0015(9)
O2 0.0259(12) 0.0202(11) 0.0327(13) 0.0017(9) 0.0150(10) 0.0052(9)
N1 0.0150(11) 0.0115(11) 0.0107(11) 0.0014(8) 0.0038(9) 0.0023(9)
N2 0.0164(12) 0.0121(11) 0.0142(11) 0.0006(9) 0.0057(9) 0.0022(9)
N3 0.0159(12) 0.0172(12) 0.0154(12) -0.0009(9) 0.0060(10) 0.0007(10)
N1S 0.0346(18) 0.039(2) 0.052(2) 0.0121(16) 0.0125(16) 0.0017(15)
B1 0.0229(18) 0.0157(16) 0.0286(19) -0.0107(14) 0.0072(15) -0.0040(13)
C1 0.0319(17) 0.0165(15) 0.0129(14) -0.0001(11) 0.0106(13) -0.0033(12)
C2 0.0182(14) 0.0244(16) 0.0124(14) 0.0053(11) 0.0028(12) -0.0007(12)
C3 0.0247(15) 0.0144(14) 0.0184(14) 0.0071(11) 0.0078(12) 0.0005(11)
C4 0.0199(15) 0.0168(14) 0.0198(15) 0.0040(11) 0.0091(12) -0.0030(11)
C5 0.0239(16) 0.0187(15) 0.0182(15) 0.0051(11) 0.0111(13) 0.0045(12)
C6 0.0202(15) 0.0141(14) 0.0235(15) 0.0022(12) 0.0101(12) 0.0041(11)
C7 0.0182(14) 0.0125(13) 0.0171(14) 0.0012(11) 0.0053(11) -0.0012(11)
C8 0.0150(13) 0.0148(13) 0.0123(13) -0.0020(10) 0.0054(11) 0.0009(11)
C9 0.0147(13) 0.0201(15) 0.0136(14) 0.0011(11) 0.0019(11) 0.0062(11)
C10 0.0183(14) 0.0167(14) 0.0134(13) 0.0026(10) 0.0046(11) 0.0061(11)
C11 0.0143(14) 0.0185(15) 0.0280(17) -0.0026(12) 0.0016(12) -0.0026(11)
C12 0.0167(13) 0.0113(13) 0.0131(13) 0.0007(10) 0.0060(11) 0.0007(10)
C13 0.0187(14) 0.0126(13) 0.0114(13) -0.0017(10) 0.0067(11) -0.0006(10)
C14 0.0206(14) 0.0154(14) 0.0125(13) 0.0019(10) 0.0069(11) 0.0008(11)
C15 0.0151(14) 0.0200(15) 0.0155(14) -0.0007(11) 0.0001(11) 0.0027(11)
C16 0.0145(14) 0.0233(15) 0.0202(15) -0.0052(12) 0.0064(12) -0.0051(12)
C17 0.0248(16) 0.0114(13) 0.0206(15) -0.0017(11) 0.0107(13) -0.0032(11)
C18 0.0186(14) 0.0117(13) 0.0136(13) 0.0008(10) 0.0053(11) 0.0019(11)
C1S 0.0243(17) 0.0274(18) 0.0332(18) -0.0036(14) 0.0081(14) 0.0016(14)
C2S 0.056(3) 0.027(2) 0.070(3) 0.0017(19) 0.037(2) -0.0029(18)

loop_
_atom_type_symbol
_atom_type_description
_atom_type_scat_dispersion_real
_atom_type_scat_dispersion_imag
_atom_type_scat_source
C C 0.0033 0.0016 'International Tables Vol C Tables 4.2.6.8 and 6.1.1.4'
H H 0.0000 0.0000 'International Tables Vol C Tables 4.2.6.8 and 6.1.1.4'
B B 0.0013 0.0007 'International Tables Vol C Tables 4.2.6.8 and 6.1.1.4'
N N 0.0061 0.0033 'International Tables Vol C Tables 4.2.6.8 and 6.1.1.4'
O O 0.0106 0.0060 'International Tables Vol C Tables 4.2.6.8 and 6.1.1.4'
F F 0.0171 0.0103 'International Tables Vol C Tables 4.2.6.8 and 6.1.1.4'
S S 0.1246 0.1234 'International Tables Vol C Tables 4.2.6.8 and 6.1.1.4'
Mo Mo -1.6832 0.6857 'International Tables Vol C Tables 4.2.6.8 and 6.1.1.4'

loop_
_geom_angle_atom_site_label_1
_geom_angle_atom_site_label_2
_geom_angle_atom_site_label_3
_geom_angle
C6 Mo1 C7 76.74(12)
C6 Mo1 C8 78.98(11)
C7 Mo1 C8 126.21(11)
C6 Mo1 N1 125.50(10)
C7 Mo1 N1 83.90(10)
C8 Mo1 N1 72.66(9)
C6 Mo1 C3 94.95(12)
C7 Mo1 C3 89.99(11)
C8 Mo1 C3 139.52(11)
N1 Mo1 C3 135.88(10)
C6 Mo1 C4 87.24(12)
C7 Mo1 C4 122.40(11)
C8 Mo1 C4 103.32(10)
N1 Mo1 C4 143.81(10)
C3 Mo1 C4 36.21(10)
C6 Mo1 C2 129.95(11)
C7 Mo1 C2 90.01(11)
C8 Mo1 C2 140.60(11)
N1 Mo1 C2 99.98(10)
C3 Mo1 C2 36.18(11)
C4 Mo1 C2 59.68(11)
C6 Mo1 C1 145.83(11)
C7 Mo1 C1 121.34(12)
C8 Mo1 C1 105.38(10)
N1 Mo1 C1 87.16(9)
C3 Mo1 C1 59.32(10)
C4 Mo1 C1 58.64(11)
C2 Mo1 C1 35.28(11)
C6 Mo1 C5 114.57(12)
C7 Mo1 C5 147.20(11)
C8 Mo1 C5 86.59(10)
N1 Mo1 C5 109.14(10)
C3 Mo1 C5 59.39(11)
C4 Mo1 C5 35.36(10)
C2 Mo1 C5 58.65(11)
C1 Mo1 C5 34.56(11)
C12 S1 C18 88.49(13)
C12 N1 C13 109.9(2)
C12 N1 Mo1 116.46(18)
C13 N1 Mo1 133.54(18)
C12 N2 C8 117.2(2)
C12 N2 C10 130.8(2)
C8 N2 C10 111.9(2)
C8 N3 C9 111.3(2)
C8 N3 C11 125.4(3)
C9 N3 C11 123.2(2)
F4 B1 F3 109.4(3)
F4 B1 F2 108.7(3)
F3 B1 F2 110.1(2)
F4 B1 F1 110.3(3)
F3 B1 F1 109.5(2)
F2 B1 F1 108.9(2)
C5 C1 C2 108.4(3)
C5 C1 Mo1 72.72(17)
C2 C1 Mo1 70.17(16)
C1 C2 C3 107.9(3)
C1 C2 Mo1 74.54(17)
C3 C2 Mo1 70.45(16)
C4 C3 C2 107.5(3)
C4 C3 Mo1 72.93(16)
C2 C3 Mo1 73.37(16)
C5 C4 C3 108.2(3)
C5 C4 Mo1 74.93(17)
C3 C4 Mo1 70.86(16)
C1 C5 C4 108.0(3)
C1 C5 Mo1 72.72(17)
C4 C5 Mo1 69.71(16)
O1 C6 Mo1 178.0(3)
O2 C7 Mo1 174.1(2)
N3 C8 N2 103.9(2)
N3 C8 Mo1 139.8(2)
N2 C8 Mo1 116.16(19)
C10 C9 N3 107.6(2)
C9 C10 N2 105.3(2)
N1 C12 N2 117.2(2)
N1 C12 S1 117.4(2)
N2 C12 S1 125.3(2)
C14 C13 C18 119.9(3)
C14 C13 N1 126.5(3)
C18 C13 N1 113.6(2)
C13 C14 C15 118.3(3)
C14 C15 C16 121.3(3)
C17 C16 C15 121.1(3)
C18 C17 C16 117.3(3)
C17 C18 C13 122.1(3)
C17 C18 S1 127.4(2)
C13 C18 S1 110.6(2)
N1S C1S C2S 179.5(4)

loop_
_geom_bond_atom_site_label_1
_geom_bond_atom_site_label_2
_geom_bond_distance
Mo1 C6 1.967(3)
Mo1 C7 1.979(3)
Mo1 C8 2.166(3)
Mo1 N1 2.217(2)
Mo1 C3 2.270(3)
Mo1 C4 2.297(3)
Mo1 C2 2.308(3)
Mo1 C1 2.365(3)
Mo1 C5 2.365(3)
S1 C12 1.717(3)
S1 C18 1.751(3)
F1 B1 1.392(4)
F2 B1 1.390(3)
F3 B1 1.381(3)
F4 B1 1.380(4)
O1 C6 1.156(4)
O2 C7 1.157(3)
N1 C12 1.321(3)
N1 C13 1.408(4)
N2 C12 1.363(4)
N2 C8 1.376(4)
N2 C10 1.386(3)
N3 C8 1.338(4)
N3 C9 1.394(4)
N3 C11 1.463(4)
N1S C1S 1.136(5)
C1 C5 1.405(4)
C1 C2 1.417(4)
C2 C3 1.422(4)
C3 C4 1.419(4)
C4 C5 1.417(4)
C9 C10 1.351(4)
C13 C14 1.380(4)
C13 C18 1.403(4)
C14 C15 1.384(4)
C15 C16 1.392(4)
C16 C17 1.381(4)
C17 C18 1.381(4)
C1S C2S 1.455(5)
